data_7013941
loop_
_publ_author_name
'Solntsev, Pavlo V.'
'Sieler, Joachim'
'Krautscheid, Harald'
'Domasevitch, Konstantin V.'

_publ_section_title
;
 Fused pyridazines: rigid multidentates for designing and fine-tuning
 the structure of hybrid organic/inorganic frameworks.
;
_journal_issue 8
_journal_name_full 'Dalton transactions (Cambridge, England : 2003)'
_journal_page_first 1153
_journal_page_last 1158
_journal_paper_doi 10.1039/b316561b
_journal_year 2004
_chemical_formula_sum 'C12 H12 Cu2 I2 N4'
_chemical_formula_weight 593.14
_chemical_name_common
;
Copper(i) Iodide 2:1 Complex with 1,2,3,6,7,8-Hexahydro-
cinnolino(5,4,3-cde)cinnoline
;
_chemical_name_systematic
;
Copper(I) Iodide 2:1 Complex with
1,2,3,6,7,8-Hexahydro-cinnolino[5,4,3-cde]cinnoline
;
_space_group_IT_number 98
_symmetry_cell_setting tetragonal
_symmetry_space_group_name_Hall 'I 4bw 2bw'
_symmetry_space_group_name_H-M 'I 41 2 2'
_atom_sites_solution_hydrogens geom
_atom_sites_solution_primary direct
_atom_sites_solution_secondary difmap
_audit_creation_method SHELXL-97
_cell_angle_alpha 90.00
_cell_angle_beta 90.00
_cell_angle_gamma 90.00
_cell_formula_units_Z 4
_cell_length_a 12.3475(10)
_cell_length_b 12.3475(10)
_cell_length_c 13.2122(12)
_cell_measurement_temperature 223(2)
_cell_volume 2014.3(3)
_computing_structure_refinement 'SHELXL-97 (Sheldrick, 1997)'
_computing_structure_solution 'SHELXS-97 (Sheldrick, 1990)'
_diffrn_ambient_temperature 223(2)
_diffrn_measured_fraction_theta_full 0.463
_diffrn_measured_fraction_theta_max 0.463
_diffrn_measurement_device_type 'Siemens SMART CCD'
_diffrn_measurement_method 'omega scans'
_diffrn_radiation_monochromator graphite
_diffrn_radiation_source 'fine-focus sealed tube'
_diffrn_radiation_type MoK\a
_diffrn_radiation_wavelength 0.71073
_diffrn_reflns_av_R_equivalents 0.0323
_diffrn_reflns_av_sigmaI/netI 0.0191
_diffrn_reflns_limit_h_max 16
_diffrn_reflns_limit_h_min -12
_diffrn_reflns_limit_k_max 16
_diffrn_reflns_limit_k_min -12
_diffrn_reflns_limit_l_max 18
_diffrn_reflns_limit_l_min -17
_diffrn_reflns_number 5437
_diffrn_reflns_theta_full 29.17
_diffrn_reflns_theta_max 29.17
_diffrn_reflns_theta_min 2.99
_exptl_absorpt_coefficient_mu 5.172
_exptl_absorpt_correction_T_max 0.5529
_exptl_absorpt_correction_T_min 0.2647
_exptl_crystal_colour dark-brown
_exptl_crystal_density_diffrn 1.956
_exptl_crystal_density_method 'not measured'
_exptl_crystal_description prism
_exptl_crystal_F_000 1104
_exptl_crystal_size_max 0.35
_exptl_crystal_size_mid 0.27
_exptl_crystal_size_min 0.13
_refine_diff_density_max 1.063
_refine_diff_density_min -0.633
_refine_diff_density_rms 0.119
_refine_ls_abs_structure_details 'Flack H D (1983), Acta Cryst. A39, 876-881'
_refine_ls_abs_structure_Flack 0.50(6)
_refine_ls_extinction_method none
_refine_ls_goodness_of_fit_ref 1.140
_refine_ls_hydrogen_treatment mixed
_refine_ls_matrix_type full
_refine_ls_number_parameters 52
_refine_ls_number_reflns 1251
_refine_ls_number_restraints 0
_refine_ls_restrained_S_all 1.140
_refine_ls_R_factor_all 0.0272
_refine_ls_R_factor_gt 0.0269
_refine_ls_shift/su_max 0.001
_refine_ls_shift/su_mean 0.000
_refine_ls_structure_factor_coef Fsqd
_refine_ls_weighting_details 'w=1/[\s^2^(Fo^2^)+(0.0319P)^2^+10.5120P] where P=(Fo^2^+2Fc^2^)/3'
_refine_ls_weighting_scheme calc
_refine_ls_wR_factor_gt 0.0698
_refine_ls_wR_factor_ref 0.0699
_reflns_number_gt 1244
_reflns_number_total 1251
_reflns_threshold_expression >2sigma(I)
_cod_data_source_file b316561b.txt
_cod_data_source_block c1558
_cod_depositor_comments
;
The following automatic conversions were performed:
'_symmetry_cell_setting' value 'Tetragonal' changed to 'tetragonal'
according to '/home/saulius/struct/CIF-dictionaries/cif_core.dic'
dictionary named 'cif_core.dic' version 2.4.1 from 2010-06-29.

Automatic conversion script
Id: cif_fix_enum 1527 2010-12-29 10:47:43Z saulius 

The following automatic conversions were performed:

'_refine_ls_weighting_scheme' value 'calc
w=1/[\s^2^(Fo^2^)+(0.0319P)^2^+10.5120P] where P=(Fo^2^+2Fc^2^)/3'
was changed to 'calc'. New tag '_refine_ls_weighting_details' was
created. The value of the new tag was set to
'w=1/[\s^2^(Fo^2^)+(0.0319P)^2^+10.5120P] where P=(Fo^2^+2Fc^2^)/3'.

Automatic conversion script
Id: cif_fix_values 3143 2015-03-26 13:38:13Z robertas 
;
_cod_original_sg_symbol_H-M I4(1)22
_cod_database_code 7013941

loop_
_symmetry_equiv_pos_as_xyz
'x, y, z'
'-x+1/2, -y+1/2, z+1/2'
'-y, x+1/2, z+1/4'
'y+1/2, -x, z+3/4'
'-x+1/2, y, -z+3/4'
'x, -y+1/2, -z+1/4'
'y+1/2, x+1/2, -z+1/2'
'-y, -x, -z'
'x+1/2, y+1/2, z+1/2'
'-x+1, -y+1, z+1'
'-y+1/2, x+1, z+3/4'
'y+1, -x+1/2, z+5/4'
'-x+1, y+1/2, -z+5/4'
'x+1/2, -y+1, -z+3/4'
'y+1, x+1, -z+1'
'-y+1/2, -x+1/2, -z+1/2'

loop_
_atom_site_label
_atom_site_type_symbol
_atom_site_fract_x
_atom_site_fract_y
_atom_site_fract_z
_atom_site_U_iso_or_equiv
_atom_site_adp_type
_atom_site_occupancy
_atom_site_calc_flag
_atom_site_refinement_flags
_atom_site_disorder_assembly
_atom_site_disorder_group
I1 I 0.860631(19) 0.860631(19) 0.0000 0.02275(12) Uani 1 d S . .
Cu1 Cu 0.7500 0.73492(6) -0.1250 0.01751(15) Uani 1 d S . .
N1 N 0.8604(3) 0.6345(3) -0.1976(2) 0.0177(6) Uani 1 d . . .
C1 C 0.9246(4) 0.5676(4) -0.1470(3) 0.0186(7) Uani 1 d . . .
C2 C 1.0000 0.5000 -0.1979(4) 0.0162(9) Uani 1 d S . .
C3 C 0.9183(5) 0.5622(5) -0.0333(3) 0.0324(12) Uani 1 d . . .
C4 C 1.0259(9) 0.5340(8) 0.0104(7) 0.0334(19) Uani 0.50 d P . .

loop_
_atom_site_aniso_label
_atom_site_aniso_U_11
_atom_site_aniso_U_22
_atom_site_aniso_U_33
_atom_site_aniso_U_23
_atom_site_aniso_U_13
_atom_site_aniso_U_12
I1 0.02733(14) 0.02733(14) 0.01360(17) -0.00044(13) 0.00044(13) -0.00968(14)
Cu1 0.0184(3) 0.0211(3) 0.0131(3) 0.000 0.0016(2) 0.000
N1 0.0235(16) 0.0205(16) 0.0092(14) 0.0020(13) 0.0022(13) 0.0064(12)
C1 0.026(2) 0.0236(19) 0.0061(14) 0.0006(14) 0.0022(14) 0.0094(14)
C2 0.022(3) 0.017(3) 0.009(2) 0.000 0.000 0.0062(17)
C3 0.047(3) 0.046(3) 0.0035(14) 0.0038(18) 0.0040(18) 0.028(2)
C4 0.046(6) 0.041(5) 0.013(4) -0.008(4) -0.006(4) 0.023(4)

loop_
_atom_type_symbol
_atom_type_description
_atom_type_scat_dispersion_real
_atom_type_scat_dispersion_imag
_atom_type_scat_source
C C 0.0033 0.0016 'International Tables Vol C Tables 4.2.6.8 and 6.1.1.4'
H H 0.0000 0.0000 'International Tables Vol C Tables 4.2.6.8 and 6.1.1.4'
N N 0.0061 0.0033 'International Tables Vol C Tables 4.2.6.8 and 6.1.1.4'
Cu Cu 0.3201 1.2651 'International Tables Vol C Tables 4.2.6.8 and 6.1.1.4'
I I -0.4742 1.8119 'International Tables Vol C Tables 4.2.6.8 and 6.1.1.4'

loop_
_geom_angle_atom_site_label_1
_geom_angle_atom_site_label_2
_geom_angle_atom_site_label_3
_geom_angle
_geom_angle_site_symmetry_1
_geom_angle_site_symmetry_3
_geom_angle_publ_flag
Cu1 I1 Cu1 77.521(17) . 12_464 ?
N1 Cu1 N1 106.7(2) 5_654 . ?
N1 Cu1 I1 113.61(8) 5_654 . ?
N1 Cu1 I1 107.43(11) . . ?
N1 Cu1 I1 107.43(11) 5_654 11_644 ?
N1 Cu1 I1 113.61(8) . 11_644 ?
I1 Cu1 I1 108.17(3) . 11_644 ?
C1 N1 N1 120.3(2) . 16_664 ?
C1 N1 Cu1 122.0(2) . . ?
N1 N1 Cu1 117.62(8) 16_664 . ?
N1 C1 C2 121.2(3) . . ?
N1 C1 C3 120.0(3) . . ?
C2 C1 C3 118.7(3) . . ?
C2 C2 C1 118.3(2) 7_544 . ?
C2 C2 C1 118.3(2) 7_544 10_654 ?
C1 C2 C1 123.4(4) . 10_654 ?
C4 C3 C4 41.5(8) 10_654 . ?
C4 C3 C1 113.5(5) 10_654 . ?
C4 C3 C1 110.6(5) . . ?
C4 C4 C3 69.2(10) 10_654 10_654 ?
C4 C4 C3 69.3(10) 10_654 . ?
C3 C4 C3 116.6(7) 10_654 . ?

loop_
_geom_bond_atom_site_label_1
_geom_bond_atom_site_label_2
_geom_bond_distance
_geom_bond_site_symmetry_2
_geom_bond_publ_flag
I1 Cu1 2.6463(5) . ?
I1 Cu1 2.6463(5) 12_464 ?
Cu1 N1 2.078(3) 5_654 ?
Cu1 N1 2.078(3) . ?
Cu1 I1 2.6463(5) 11_644 ?
N1 C1 1.326(5) . ?
N1 N1 1.386(6) 16_664 ?
C1 C2 1.420(4) . ?
C1 C3 1.505(5) . ?
C2 C2 1.378(10) 7_544 ?
C2 C1 1.420(4) 10_654 ?
C3 C4 1.490(11) 10_654 ?
C3 C4 1.490(12) . ?
C4 C4 1.06(2) 10_654 ?
C4 C3 1.490(11) 10_654 ?
